data_7122983
loop_
_publ_author_name
'Okuda, Jun'
'Lemmerz, Lara E.'
'Mukherjee, Debabrata'
'Spaniol, Thomas Paul'
'Laurent, Maron'
'Menard, Gabriel'
'Wong, Anthony'

_publ_section_title
;
 Cationic Magnesium Hydride [MgH]+ Stabilized by an NNNN-Type Macrocycle
;
_journal_name_full 'Chemical Communications'
_journal_paper_doi 10.1039/C9CC00490D
_journal_year 2019
_chemical_formula_moiety 'C24 H66 Mg2 N6 Si4'
_chemical_formula_sum 'C24 H66 Mg2 N6 Si4'
_chemical_formula_weight 599.80
_chemical_name_systematic
;
 ?
;
_chemical_properties_physical Air-sensitive,Moisture-sensitive,Oxygen-sensitive
_space_group_crystal_system monoclinic
_space_group_IT_number 14
_space_group_name_Hall '-P 2yn'
_space_group_name_H-M_alt 'P 1 21/n 1'
_symmetry_space_group_name_Hall '-P 2yn'
_symmetry_space_group_name_H-M 'P 1 21/n 1'
_atom_sites_solution_hydrogens mixed
_audit_creation_method SHELXL-2013
_audit_update_record
;
2019-01-18 deposited with the CCDC.    2019-02-13 downloaded from the CCDC.
;
_cell_angle_alpha 90
_cell_angle_beta 105.496(4)
_cell_angle_gamma 90
_cell_formula_units_Z 4
_cell_length_a 12.029(3)
_cell_length_b 18.831(5)
_cell_length_c 17.330(5)
_cell_measurement_reflns_used 5605
_cell_measurement_temperature 100(2)
_cell_measurement_theta_max 27.42
_cell_measurement_theta_min 2.39
_cell_volume 3782.9(18)
_computing_cell_refinement 'Bruker SMART (2001)'
_computing_data_collection 'Bruker SMART (2001)'
_computing_data_reduction 'Bruker SAINT+ (1999)'
_computing_structure_refinement 'SHELXL-2013 (Sheldrick, 2013)'
_computing_structure_solution 'SIR-92 (Altomare 1992)'
_diffrn_ambient_temperature 100(2)
_diffrn_measured_fraction_theta_full 1.000
_diffrn_measured_fraction_theta_max 0.966
_diffrn_measurement_device_type 'Bruker APEX CCD'
_diffrn_measurement_method '\w scans'
_diffrn_radiation_monochromator 'multilayer optics'
_diffrn_radiation_source microsource
_diffrn_radiation_type MoK\a
_diffrn_radiation_wavelength 0.71073
_diffrn_reflns_av_R_equivalents 0.0805
_diffrn_reflns_av_unetI/netI 0.0797
_diffrn_reflns_Laue_measured_fraction_full 1.000
_diffrn_reflns_Laue_measured_fraction_max 0.966
_diffrn_reflns_limit_h_max 17
_diffrn_reflns_limit_h_min -17
_diffrn_reflns_limit_k_max 26
_diffrn_reflns_limit_k_min -26
_diffrn_reflns_limit_l_max 24
_diffrn_reflns_limit_l_min -24
_diffrn_reflns_number 57115
_diffrn_reflns_point_group_measured_fraction_full 1.000
_diffrn_reflns_point_group_measured_fraction_max 0.966
_diffrn_reflns_theta_full 25.242
_diffrn_reflns_theta_max 30.598
_diffrn_reflns_theta_min 1.630
_exptl_absorpt_coefficient_mu 0.212
_exptl_absorpt_correction_T_max 0.7461
_exptl_absorpt_correction_T_min 0.6313
_exptl_absorpt_correction_type multi-scan
_exptl_absorpt_process_details 'Sadabs Bruker'
_exptl_crystal_colour colourless
_exptl_crystal_density_diffrn 1.053
_exptl_crystal_description block
_exptl_crystal_F_000 1328
_exptl_crystal_recrystallization_method 'Re-crystallisation from solvent: toluene'
_exptl_crystal_size_max 0.230
_exptl_crystal_size_mid 0.220
_exptl_crystal_size_min 0.220
_refine_diff_density_max 0.722
_refine_diff_density_min -0.395
_refine_diff_density_rms 0.067
_refine_ls_extinction_method none
_refine_ls_goodness_of_fit_ref 1.032
_refine_ls_hydrogen_treatment mixed
_refine_ls_matrix_type full
_refine_ls_number_parameters 349
_refine_ls_number_reflns 11236
_refine_ls_number_restraints 0
_refine_ls_restrained_S_all 1.032
_refine_ls_R_factor_all 0.0717
_refine_ls_R_factor_gt 0.0474
_refine_ls_shift/su_max 0.001
_refine_ls_shift/su_mean 0.000
_refine_ls_structure_factor_coef Fsqd
_refine_ls_weighting_details 'w=1/[\s^2^(Fo^2^)+(0.0384P)^2^+1.5490P] where P=(Fo^2^+2Fc^2^)/3'
_refine_ls_weighting_scheme calc
_refine_ls_wR_factor_gt 0.1142
_refine_ls_wR_factor_ref 0.1248
_reflns_Friedel_coverage 0.000
_reflns_number_gt 8332
_reflns_number_total 11236
_reflns_threshold_expression 'I > 2\s(I)'
_cod_data_source_file c9cc00490d2.cif
_cod_data_source_block 1
_cod_database_code 7122983
_shelx_space_group_comment
;
The symmetry employed for this shelxl refinement is uniquely defined
by the following loop, which should always be used as a source of
symmetry information in preference to the above space-group names.
They are only intended as comments.
;
_shelx_estimated_absorpt_t_min 0.953
_shelx_estimated_absorpt_t_max 0.955
_shelxl_version_number 2013-4

loop_
_space_group_symop_operation_xyz
'x, y, z'
'-x+1/2, y+1/2, -z+1/2'
'-x, -y, -z'
'x-1/2, -y-1/2, z-1/2'

loop_
_atom_site_label
_atom_site_type_symbol
_atom_site_fract_x
_atom_site_fract_y
_atom_site_fract_z
_atom_site_U_iso_or_equiv
_atom_site_adp_type
_atom_site_occupancy
_atom_site_site_symmetry_order
_atom_site_calc_flag
_atom_site_refinement_flags_posn
_atom_site_refinement_flags_adp
Mg1 Mg 0.74330(4) 0.24763(3) 0.60236(3) 0.01399(11) Uani 1 1 d . .
H1 H 0.6629(19) 0.2404(12) 0.6812(13) 0.037(6) Uiso 1 1 d . .
H2 H 0.5930(18) 0.2525(11) 0.5410(12) 0.029(5) Uiso 1 1 d . .
Mg2 Mg 0.51110(4) 0.24375(3) 0.61901(3) 0.01378(11) Uani 1 1 d . .
Si1 Si 0.83992(4) 0.13836(2) 0.49749(2) 0.01563(10) Uani 1 1 d . .
Si2 Si 0.86815(4) 0.09219(3) 0.66517(3) 0.01721(10) Uani 1 1 d . .
Si3 Si 0.81292(4) 0.40329(3) 0.53770(3) 0.01970(11) Uani 1 1 d . .
Si4 Si 0.94774(4) 0.34478(3) 0.69548(3) 0.01929(10) Uani 1 1 d . .
N1 N 0.42157(11) 0.13887(7) 0.58332(8) 0.0173(3) Uani 1 1 d . .
N2 N 0.46616(11) 0.20500(8) 0.73775(8) 0.0194(3) Uani 1 1 d . .
N3 N 0.46641(12) 0.34724(8) 0.66977(8) 0.0210(3) Uani 1 1 d . .
N4 N 0.34976(11) 0.27962(8) 0.52398(8) 0.0172(3) Uani 1 1 d . .
N5 N 0.82234(11) 0.15282(7) 0.59031(7) 0.0151(3) Uani 1 1 d . .
N6 N 0.83364(11) 0.34216(8) 0.61230(8) 0.0177(3) Uani 1 1 d . .
C1 C 0.41940(17) 0.09711(10) 0.65535(10) 0.0270(4) Uani 1 1 d . .
H1A H 0.4965 0.0761 0.6788 0.032 Uiso 1 1 calc R U
H1B H 0.3631 0.0578 0.6399 0.032 Uiso 1 1 calc R U
C2 C 0.38628(16) 0.14366(11) 0.71744(10) 0.0279(4) Uani 1 1 d . .
H2A H 0.3062 0.1609 0.6960 0.034 Uiso 1 1 calc R U
H2B H 0.3898 0.1155 0.7663 0.034 Uiso 1 1 calc R U
C3 C 0.41613(16) 0.26690(11) 0.76899(10) 0.0269(4) Uani 1 1 d . .
H3A H 0.4242 0.2604 0.8269 0.032 Uiso 1 1 calc R U
H3B H 0.3329 0.2705 0.7414 0.032 Uiso 1 1 calc R U
C4 C 0.47696(17) 0.33471(10) 0.75588(10) 0.0275(4) Uani 1 1 d . .
H4A H 0.4432 0.3754 0.7779 0.033 Uiso 1 1 calc R U
H4B H 0.5596 0.3315 0.7852 0.033 Uiso 1 1 calc R U
C5 C 0.34704(15) 0.37066(11) 0.62622(11) 0.0273(4) Uani 1 1 d . .
H5A H 0.3522 0.4133 0.5939 0.033 Uiso 1 1 calc R U
H5B H 0.3047 0.3841 0.6658 0.033 Uiso 1 1 calc R U
C6 C 0.27945(14) 0.31295(10) 0.57130(10) 0.0239(4) Uani 1 1 d . .
H6A H 0.2543 0.2763 0.6040 0.029 Uiso 1 1 calc R U
H6B H 0.2096 0.3341 0.5348 0.029 Uiso 1 1 calc R U
C7 C 0.29427(15) 0.21523(10) 0.48021(10) 0.0240(4) Uani 1 1 d . .
H7A H 0.3324 0.2034 0.4378 0.029 Uiso 1 1 calc R U
H7B H 0.2122 0.2257 0.4539 0.029 Uiso 1 1 calc R U
C8 C 0.30136(15) 0.15217(10) 0.53474(11) 0.0257(4) Uani 1 1 d . .
H8A H 0.2515 0.1606 0.5710 0.031 Uiso 1 1 calc R U
H8B H 0.2721 0.1096 0.5022 0.031 Uiso 1 1 calc R U
C9 C 0.48478(16) 0.09858(10) 0.53467(11) 0.0287(4) Uani 1 1 d . .
H9A H 0.5663 0.0947 0.5643 0.043 Uiso 1 1 calc R U
H9B H 0.4783 0.1235 0.4840 0.043 Uiso 1 1 calc R U
H9C H 0.4515 0.0510 0.5236 0.043 Uiso 1 1 calc R U
C10 C 0.57124(15) 0.18143(11) 0.79850(10) 0.0268(4) Uani 1 1 d . .
H10A H 0.6268 0.2206 0.8110 0.040 Uiso 1 1 calc R U
H10B H 0.6057 0.1412 0.7775 0.040 Uiso 1 1 calc R U
H10C H 0.5508 0.1669 0.8473 0.040 Uiso 1 1 calc R U
C11 C 0.55216(17) 0.40132(10) 0.66173(12) 0.0296(4) Uani 1 1 d . .
H11A H 0.5367 0.4460 0.6859 0.044 Uiso 1 1 calc R U
H11B H 0.5466 0.4090 0.6049 0.044 Uiso 1 1 calc R U
H11C H 0.6299 0.3847 0.6891 0.044 Uiso 1 1 calc R U
C12 C 0.36993(14) 0.32963(10) 0.46329(10) 0.0235(4) Uani 1 1 d . .
H12A H 0.2960 0.3421 0.4257 0.035 Uiso 1 1 calc R U
H12B H 0.4200 0.3072 0.4341 0.035 Uiso 1 1 calc R U
H12C H 0.4071 0.3727 0.4899 0.035 Uiso 1 1 calc R U
C13 C 0.79649(17) 0.04631(11) 0.45744(11) 0.0307(4) Uani 1 1 d . .
H13A H 0.8477 0.0112 0.4908 0.046 Uiso 1 1 calc R U
H13B H 0.8025 0.0429 0.4023 0.046 Uiso 1 1 calc R U
H13C H 0.7167 0.0370 0.4584 0.046 Uiso 1 1 calc R U
C14 C 0.99262(14) 0.15190(11) 0.49088(10) 0.0250(4) Uani 1 1 d . .
H14A H 1.0167 0.2008 0.5061 0.038 Uiso 1 1 calc R U
H14B H 0.9963 0.1431 0.4359 0.038 Uiso 1 1 calc R U
H14C H 1.0441 0.1189 0.5273 0.038 Uiso 1 1 calc R U
C15 C 0.74895(15) 0.20052(11) 0.42173(10) 0.0250(4) Uani 1 1 d . .
H15A H 0.6700 0.2008 0.4273 0.038 Uiso 1 1 calc R U
H15B H 0.7482 0.1847 0.3677 0.038 Uiso 1 1 calc R U
H15C H 0.7812 0.2486 0.4306 0.038 Uiso 1 1 calc R U
C16 C 1.01335(15) 0.05149(11) 0.66911(11) 0.0286(4) Uani 1 1 d . .
H16A H 1.0078 0.0240 0.6202 0.043 Uiso 1 1 calc R U
H16B H 1.0368 0.0201 0.7157 0.043 Uiso 1 1 calc R U
H16C H 1.0707 0.0893 0.6734 0.043 Uiso 1 1 calc R U
C17 C 0.76574(17) 0.01435(11) 0.65845(12) 0.0335(4) Uani 1 1 d . .
H17A H 0.6956 0.0303 0.6719 0.050 Uiso 1 1 calc R U
H17B H 0.8033 -0.0227 0.6961 0.050 Uiso 1 1 calc R U
H17C H 0.7454 -0.0048 0.6039 0.050 Uiso 1 1 calc R U
C18 C 0.88474(16) 0.13070(11) 0.76722(10) 0.0270(4) Uani 1 1 d . .
H18A H 0.9474 0.1656 0.7787 0.040 Uiso 1 1 calc R U
H18B H 0.9029 0.0927 0.8073 0.040 Uiso 1 1 calc R U
H18C H 0.8126 0.1539 0.7692 0.040 Uiso 1 1 calc R U
C19 C 0.67171(16) 0.39339(11) 0.45875(11) 0.0289(4) Uani 1 1 d . .
H19A H 0.6617 0.3438 0.4410 0.043 Uiso 1 1 calc R U
H19B H 0.6718 0.4240 0.4130 0.043 Uiso 1 1 calc R U
H19C H 0.6082 0.4072 0.4811 0.043 Uiso 1 1 calc R U
C20 C 0.80906(18) 0.49882(10) 0.57148(13) 0.0348(4) Uani 1 1 d . .
H20A H 0.7541 0.5032 0.6040 0.052 Uiso 1 1 calc R U
H20B H 0.7850 0.5298 0.5245 0.052 Uiso 1 1 calc R U
H20C H 0.8861 0.5129 0.6034 0.052 Uiso 1 1 calc R U
C21 C 0.92911(17) 0.39927(11) 0.48275(12) 0.0315(4) Uani 1 1 d . .
H21A H 1.0039 0.4107 0.5199 0.047 Uiso 1 1 calc R U
H21B H 0.9117 0.4336 0.4387 0.047 Uiso 1 1 calc R U
H21C H 0.9319 0.3514 0.4612 0.047 Uiso 1 1 calc R U
C22 C 1.03386(18) 0.43031(12) 0.71464(13) 0.0392(5) Uani 1 1 d . .
H22A H 1.0629 0.4413 0.6683 0.059 Uiso 1 1 calc R U
H22B H 1.0990 0.4248 0.7623 0.059 Uiso 1 1 calc R U
H22C H 0.9842 0.4691 0.7233 0.059 Uiso 1 1 calc R U
C23 C 1.05758(14) 0.27451(11) 0.69095(11) 0.0262(4) Uani 1 1 d . .
H23A H 1.0185 0.2289 0.6761 0.039 Uiso 1 1 calc R U
H23B H 1.1134 0.2702 0.7435 0.039 Uiso 1 1 calc R U
H23C H 1.0979 0.2879 0.6509 0.039 Uiso 1 1 calc R U
C24 C 0.90005(15) 0.33086(11) 0.78949(10) 0.0268(4) Uani 1 1 d . .
H24A H 0.8586 0.3731 0.7999 0.040 Uiso 1 1 calc R U
H24B H 0.9678 0.3228 0.8347 0.040 Uiso 1 1 calc R U
H24C H 0.8489 0.2895 0.7827 0.040 Uiso 1 1 calc R U

loop_
_atom_site_aniso_label
_atom_site_aniso_U_11
_atom_site_aniso_U_22
_atom_site_aniso_U_33
_atom_site_aniso_U_23
_atom_site_aniso_U_13
_atom_site_aniso_U_12
Mg1 0.0131(2) 0.0133(3) 0.0160(2) 0.0007(2) 0.00466(19) 0.00024(19)
Mg2 0.0131(2) 0.0142(3) 0.0142(2) -0.00076(19) 0.00398(18) -0.00021(19)
Si1 0.01573(19) 0.0169(2) 0.01495(19) -0.00202(16) 0.00530(15) -0.00100(16)
Si2 0.0181(2) 0.0163(2) 0.0175(2) 0.00348(17) 0.00510(16) 0.00246(16)
Si3 0.0203(2) 0.0153(2) 0.0248(2) 0.00342(18) 0.00837(17) -0.00113(17)
Si4 0.0179(2) 0.0190(2) 0.0203(2) -0.00375(18) 0.00384(16) -0.00347(17)
N1 0.0172(6) 0.0162(7) 0.0182(6) 0.0001(5) 0.0042(5) -0.0004(5)
N2 0.0191(6) 0.0240(8) 0.0157(6) -0.0007(5) 0.0055(5) -0.0028(6)
N3 0.0244(7) 0.0198(8) 0.0187(6) -0.0031(5) 0.0057(5) 0.0031(6)
N4 0.0161(6) 0.0173(7) 0.0184(6) 0.0015(5) 0.0047(5) 0.0004(5)
N5 0.0166(6) 0.0145(7) 0.0149(6) 0.0008(5) 0.0056(5) 0.0016(5)
N6 0.0174(6) 0.0147(7) 0.0211(6) 0.0002(5) 0.0053(5) -0.0025(5)
C1 0.0338(9) 0.0214(10) 0.0252(8) 0.0033(7) 0.0067(7) -0.0071(7)
C2 0.0278(9) 0.0343(11) 0.0236(8) 0.0025(7) 0.0103(7) -0.0103(8)
C3 0.0270(8) 0.0377(11) 0.0186(8) -0.0024(7) 0.0109(7) 0.0036(8)
C4 0.0359(10) 0.0269(10) 0.0197(8) -0.0056(7) 0.0074(7) 0.0046(8)
C5 0.0286(9) 0.0248(10) 0.0284(9) -0.0014(7) 0.0075(7) 0.0124(7)
C6 0.0175(7) 0.0319(10) 0.0236(8) 0.0018(7) 0.0077(6) 0.0071(7)
C7 0.0226(8) 0.0239(10) 0.0223(8) -0.0011(7) 0.0002(6) -0.0017(7)
C8 0.0216(8) 0.0256(10) 0.0262(8) -0.0025(7) -0.0001(6) -0.0035(7)
C9 0.0309(9) 0.0230(10) 0.0338(10) -0.0065(8) 0.0110(8) 0.0011(7)
C10 0.0276(9) 0.0340(11) 0.0183(8) 0.0054(7) 0.0053(6) 0.0002(8)
C11 0.0353(10) 0.0204(10) 0.0322(9) -0.0073(8) 0.0075(8) -0.0037(8)
C12 0.0216(8) 0.0301(10) 0.0191(7) 0.0060(7) 0.0060(6) 0.0022(7)
C13 0.0384(10) 0.0255(10) 0.0308(9) -0.0111(8) 0.0139(8) -0.0067(8)
C14 0.0216(8) 0.0343(11) 0.0212(8) 0.0016(7) 0.0092(6) -0.0003(7)
C15 0.0229(8) 0.0357(11) 0.0169(7) 0.0032(7) 0.0060(6) 0.0029(7)
C16 0.0274(9) 0.0303(11) 0.0296(9) 0.0094(8) 0.0103(7) 0.0110(8)
C17 0.0314(10) 0.0286(11) 0.0358(10) 0.0152(8) 0.0008(8) -0.0052(8)
C18 0.0322(9) 0.0303(11) 0.0184(8) 0.0052(7) 0.0069(7) 0.0092(8)
C19 0.0280(9) 0.0274(11) 0.0304(9) 0.0115(8) 0.0058(7) 0.0010(7)
C20 0.0398(11) 0.0177(10) 0.0481(12) 0.0037(9) 0.0139(9) 0.0019(8)
C21 0.0311(10) 0.0330(12) 0.0347(10) 0.0048(8) 0.0163(8) -0.0028(8)
C22 0.0384(11) 0.0319(12) 0.0403(11) -0.0042(9) -0.0019(9) -0.0149(9)
C23 0.0176(7) 0.0340(11) 0.0261(8) -0.0046(8) 0.0044(6) -0.0007(7)
C24 0.0262(9) 0.0330(11) 0.0206(8) -0.0061(7) 0.0053(7) 0.0027(8)

loop_
_atom_type_symbol
_atom_type_description
_atom_type_scat_dispersion_real
_atom_type_scat_dispersion_imag
_atom_type_scat_source
C C 0.0033 0.0016 'International Tables Vol C Tables 4.2.6.8 and 6.1.1.4'
H H 0.0000 0.0000 'International Tables Vol C Tables 4.2.6.8 and 6.1.1.4'
N N 0.0061 0.0033 'International Tables Vol C Tables 4.2.6.8 and 6.1.1.4'
Mg Mg 0.0486 0.0363 'International Tables Vol C Tables 4.2.6.8 and 6.1.1.4'
Si Si 0.0817 0.0704 'International Tables Vol C Tables 4.2.6.8 and 6.1.1.4'

loop_
_geom_angle_atom_site_label_1
_geom_angle_atom_site_label_2
_geom_angle_atom_site_label_3
_geom_angle
N5 Mg1 N6 120.53(6)
N5 Mg1 Mg2 118.28(4)
N6 Mg1 Mg2 120.97(5)
N5 Mg1 Si4 103.74(4)
N6 Mg1 Si4 30.09(4)
Mg2 Mg1 Si4 127.52(3)
N5 Mg1 Si1 29.29(4)
N6 Mg1 Si1 110.00(5)
Mg2 Mg1 Si1 123.71(2)
Si4 Mg1 Si1 108.44(2)
N5 Mg1 H1 110.6(7)
N6 Mg1 H1 111.3(7)
Mg2 Mg1 H1 39.2(7)
Si4 Mg1 H1 98.8(7)
Si1 Mg1 H1 135.2(7)
N5 Mg1 H2 113.2(6)
N6 Mg1 H2 114.7(6)
Mg2 Mg1 H2 39.7(6)
Si4 Mg1 H2 141.4(6)
Si1 Mg1 H2 99.0(6)
H1 Mg1 H2 78.8(9)
N1 Mg2 N3 135.69(6)
N1 Mg2 N4 79.04(5)
N3 Mg2 N4 77.37(5)
N1 Mg2 N2 76.49(5)
N3 Mg2 N2 78.18(6)
N4 Mg2 N2 111.63(5)
N1 Mg2 Mg1 113.51(4)
N3 Mg2 Mg1 110.75(4)
N4 Mg2 Mg1 125.36(4)
N2 Mg2 Mg1 122.99(4)
N1 Mg2 H1 116.9(7)
N3 Mg2 H1 95.9(7)
N4 Mg2 H1 160.4(7)
N2 Mg2 H1 84.5(6)
Mg1 Mg2 H1 39.7(6)
N1 Mg2 H2 100.6(6)
N3 Mg2 H2 115.4(6)
N4 Mg2 H2 87.9(6)
N2 Mg2 H2 158.9(6)
Mg1 Mg2 H2 38.6(6)
H1 Mg2 H2 78.3(9)
N5 Si1 C15 111.43(7)
N5 Si1 C14 113.88(7)
C15 Si1 C14 105.55(8)
N5 Si1 C13 113.76(8)
C15 Si1 C13 105.25(9)
C14 Si1 C13 106.25(9)
C15 Si1 Mg1 76.19(6)
C14 Si1 Mg1 117.35(6)
C13 Si1 Mg1 134.42(6)
N5 Si2 C18 112.99(8)
N5 Si2 C16 113.97(7)
C18 Si2 C16 104.98(8)
N5 Si2 C17 113.44(8)
C18 Si2 C17 105.11(9)
C16 Si2 C17 105.49(10)
N6 Si3 C19 113.96(8)
N6 Si3 C21 112.22(8)
C19 Si3 C21 105.93(9)
N6 Si3 C20 114.74(9)
C19 Si3 C20 103.08(9)
C21 Si3 C20 106.01(9)
N6 Si4 C24 111.39(8)
N6 Si4 C23 111.05(8)
C24 Si4 C23 108.47(8)
N6 Si4 C22 116.84(9)
C24 Si4 C22 104.18(10)
C23 Si4 C22 104.31(10)
C24 Si4 Mg1 89.19(6)
C23 Si4 Mg1 91.78(6)
C22 Si4 Mg1 154.22(7)
C1 N1 C9 109.51(14)
C1 N1 C8 109.45(13)
C9 N1 C8 109.41(13)
C1 N1 Mg2 110.39(10)
C9 N1 Mg2 108.88(11)
C8 N1 Mg2 109.19(10)
C3 N2 C10 109.24(14)
C3 N2 C2 113.54(14)
C10 N2 C2 108.12(15)
C3 N2 Mg2 106.49(10)
C10 N2 Mg2 111.04(10)
C2 N2 Mg2 108.43(10)
C11 N3 C4 109.24(14)
C11 N3 C5 110.34(15)
C4 N3 C5 111.50(14)
C11 N3 Mg2 108.17(11)
C4 N3 Mg2 106.80(11)
C5 N3 Mg2 110.67(10)
C6 N4 C12 110.70(14)
C6 N4 C7 112.70(13)
C12 N4 C7 107.00(13)
C6 N4 Mg2 103.23(10)
C12 N4 Mg2 115.56(10)
C7 N4 Mg2 107.75(10)
Si1 N5 Si2 121.08(8)
Si1 N5 Mg1 114.36(7)
Si2 N5 Mg1 124.56(7)
Si3 N6 Si4 123.03(8)
Si3 N6 Mg1 123.55(7)
Si4 N6 Mg1 112.43(7)
N1 C1 C2 110.92(15)
N1 C1 H1A 109.5
C2 C1 H1A 109.5
N1 C1 H1B 109.5
C2 C1 H1B 109.5
H1A C1 H1B 108.0
N2 C2 C1 109.95(14)
N2 C2 H2A 109.7
C1 C2 H2A 109.7
N2 C2 H2B 109.7
C1 C2 H2B 109.7
H2A C2 H2B 108.2
N2 C3 C4 110.39(14)
N2 C3 H3A 109.6
C4 C3 H3A 109.6
N2 C3 H3B 109.6
C4 C3 H3B 109.6
H3A C3 H3B 108.1
N3 C4 C3 111.68(14)
N3 C4 H4A 109.3
C3 C4 H4A 109.3
N3 C4 H4B 109.3
C3 C4 H4B 109.3
H4A C4 H4B 107.9
N3 C5 C6 112.53(14)
N3 C5 H5A 109.1
C6 C5 H5A 109.1
N3 C5 H5B 109.1
C6 C5 H5B 109.1
H5A C5 H5B 107.8
N4 C6 C5 111.24(14)
N4 C6 H6A 109.4
C5 C6 H6A 109.4
N4 C6 H6B 109.4
C5 C6 H6B 109.4
H6A C6 H6B 108.0
N4 C7 C8 112.31(14)
N4 C7 H7A 109.1
C8 C7 H7A 109.1
N4 C7 H7B 109.1
C8 C7 H7B 109.1
H7A C7 H7B 107.9
N1 C8 C7 111.81(14)
N1 C8 H8A 109.3
C7 C8 H8A 109.3
N1 C8 H8B 109.3
C7 C8 H8B 109.3
H8A C8 H8B 107.9
N1 C9 H9A 109.5
N1 C9 H9B 109.5
H9A C9 H9B 109.5
N1 C9 H9C 109.5
H9A C9 H9C 109.5
H9B C9 H9C 109.5
N2 C10 H10A 109.5
N2 C10 H10B 109.5
H10A C10 H10B 109.5
N2 C10 H10C 109.5
H10A C10 H10C 109.5
H10B C10 H10C 109.5
N3 C11 H11A 109.5
N3 C11 H11B 109.5
H11A C11 H11B 109.5
N3 C11 H11C 109.5
H11A C11 H11C 109.5
H11B C11 H11C 109.5
N4 C12 H12A 109.5
N4 C12 H12B 109.5
H12A C12 H12B 109.5
N4 C12 H12C 109.5
H12A C12 H12C 109.5
H12B C12 H12C 109.5
Si1 C13 H13A 109.5
Si1 C13 H13B 109.5
H13A C13 H13B 109.5
Si1 C13 H13C 109.5
H13A C13 H13C 109.5
H13B C13 H13C 109.5
Si1 C14 H14A 109.5
Si1 C14 H14B 109.5
H14A C14 H14B 109.5
Si1 C14 H14C 109.5
H14A C14 H14C 109.5
H14B C14 H14C 109.5
Si1 C15 H15A 109.5
Si1 C15 H15B 109.5
H15A C15 H15B 109.5
Si1 C15 H15C 109.5
H15A C15 H15C 109.5
H15B C15 H15C 109.5
Si2 C16 H16A 109.5
Si2 C16 H16B 109.5
H16A C16 H16B 109.5
Si2 C16 H16C 109.5
H16A C16 H16C 109.5
H16B C16 H16C 109.5
Si2 C17 H17A 109.5
Si2 C17 H17B 109.5
H17A C17 H17B 109.5
Si2 C17 H17C 109.5
H17A C17 H17C 109.5
H17B C17 H17C 109.5
Si2 C18 H18A 109.5
Si2 C18 H18B 109.5
H18A C18 H18B 109.5
Si2 C18 H18C 109.5
H18A C18 H18C 109.5
H18B C18 H18C 109.5
Si3 C19 H19A 109.5
Si3 C19 H19B 109.5
H19A C19 H19B 109.5
Si3 C19 H19C 109.5
H19A C19 H19C 109.5
H19B C19 H19C 109.5
Si3 C20 H20A 109.5
Si3 C20 H20B 109.5
H20A C20 H20B 109.5
Si3 C20 H20C 109.5
H20A C20 H20C 109.5
H20B C20 H20C 109.5
Si3 C21 H21A 109.5
Si3 C21 H21B 109.5
H21A C21 H21B 109.5
Si3 C21 H21C 109.5
H21A C21 H21C 109.5
H21B C21 H21C 109.5
Si4 C22 H22A 109.5
Si4 C22 H22B 109.5
H22A C22 H22B 109.5
Si4 C22 H22C 109.5
H22A C22 H22C 109.5
H22B C22 H22C 109.5
Si4 C23 H23A 109.5
Si4 C23 H23B 109.5
H23A C23 H23B 109.5
Si4 C23 H23C 109.5
H23A C23 H23C 109.5
H23B C23 H23C 109.5
Si4 C24 H24A 109.5
Si4 C24 H24B 109.5
H24A C24 H24B 109.5
Si4 C24 H24C 109.5
H24A C24 H24C 109.5
H24B C24 H24C 109.5

loop_
_geom_bond_atom_site_label_1
_geom_bond_atom_site_label_2
_geom_bond_distance
Mg1 N5 2.0595(15)
Mg1 N6 2.0687(15)
Mg1 Mg2 2.8847(10)
Mg1 Si4 3.1429(9)
Mg1 Si1 3.1649(9)
Mg1 H1 1.88(2)
Mg1 H2 1.84(2)
Mg2 N1 2.2553(15)
Mg2 N3 2.2614(16)
Mg2 N4 2.2863(14)
Mg2 N2 2.3777(15)
Mg2 H1 1.86(2)
Mg2 H2 1.88(2)
Si1 N5 1.6994(14)
Si1 C15 1.8772(18)
Si1 C14 1.8879(18)
Si1 C13 1.888(2)
Si2 N5 1.7053(14)
Si2 C18 1.8720(18)
Si2 C16 1.8918(18)
Si2 C17 1.898(2)
Si3 N6 1.6990(15)
Si3 C19 1.8842(19)
Si3 C21 1.8913(19)
Si3 C20 1.896(2)
Si4 N6 1.7049(14)
Si4 C24 1.8846(18)
Si4 C23 1.8863(19)
Si4 C22 1.896(2)
N1 C1 1.481(2)
N1 C9 1.486(2)
N1 C8 1.487(2)
N2 C3 1.479(2)
N2 C10 1.481(2)
N2 C2 1.484(2)
N3 C11 1.482(2)
N3 C4 1.482(2)
N3 C5 1.499(2)
N4 C6 1.467(2)
N4 C12 1.479(2)
N4 C7 1.490(2)
C1 C2 1.521(3)
C1 H1A 0.9900
C1 H1B 0.9900
C2 H2A 0.9900
C2 H2B 0.9900
C3 C4 1.519(3)
C3 H3A 0.9900
C3 H3B 0.9900
C4 H4A 0.9900
C4 H4B 0.9900
C5 C6 1.528(3)
C5 H5A 0.9900
C5 H5B 0.9900
C6 H6A 0.9900
C6 H6B 0.9900
C7 C8 1.506(3)
C7 H7A 0.9900
C7 H7B 0.9900
C8 H8A 0.9900
C8 H8B 0.9900
C9 H9A 0.9800
C9 H9B 0.9800
C9 H9C 0.9800
C10 H10A 0.9800
C10 H10B 0.9800
C10 H10C 0.9800
C11 H11A 0.9800
C11 H11B 0.9800
C11 H11C 0.9800
C12 H12A 0.9800
C12 H12B 0.9800
C12 H12C 0.9800
C13 H13A 0.9800
C13 H13B 0.9800
C13 H13C 0.9800
C14 H14A 0.9800
C14 H14B 0.9800
C14 H14C 0.9800
C15 H15A 0.9800
C15 H15B 0.9800
C15 H15C 0.9800
C16 H16A 0.9800
C16 H16B 0.9800
C16 H16C 0.9800
C17 H17A 0.9800
C17 H17B 0.9800
C17 H17C 0.9800
C18 H18A 0.9800
C18 H18B 0.9800
C18 H18C 0.9800
C19 H19A 0.9800
C19 H19B 0.9800
C19 H19C 0.9800
C20 H20A 0.9800
C20 H20B 0.9800
C20 H20C 0.9800
C21 H21A 0.9800
C21 H21B 0.9800
C21 H21C 0.9800
C22 H22A 0.9800
C22 H22B 0.9800
C22 H22C 0.9800
C23 H23A 0.9800
C23 H23B 0.9800
C23 H23C 0.9800
C24 H24A 0.9800
C24 H24B 0.9800
C24 H24C 0.9800

loop_
_geom_torsion_atom_site_label_1
_geom_torsion_atom_site_label_2
_geom_torsion_atom_site_label_3
_geom_torsion_atom_site_label_4
_geom_torsion
C15 Si1 N5 Si2 165.10(9)
C14 Si1 N5 Si2 -75.64(11)
C13 Si1 N5 Si2 46.32(12)
Mg1 Si1 N5 Si2 -179.89(14)
C15 Si1 N5 Mg1 -15.01(10)
C14 Si1 N5 Mg1 104.25(9)
C13 Si1 N5 Mg1 -133.79(9)
C18 Si2 N5 Si1 161.07(9)
C16 Si2 N5 Si1 41.34(12)
C17 Si2 N5 Si1 -79.42(12)
C18 Si2 N5 Mg1 -18.80(12)
C16 Si2 N5 Mg1 -138.54(10)
C17 Si2 N5 Mg1 100.71(11)
C19 Si3 N6 Si4 -173.59(10)
C21 Si3 N6 Si4 66.01(12)
C20 Si3 N6 Si4 -55.07(13)
C19 Si3 N6 Mg1 18.66(12)
C21 Si3 N6 Mg1 -101.74(11)
C20 Si3 N6 Mg1 137.18(10)
C24 Si4 N6 Si3 133.43(10)
C23 Si4 N6 Si3 -105.55(11)
C22 Si4 N6 Si3 13.90(14)
Mg1 Si4 N6 Si3 -168.97(15)
C24 Si4 N6 Mg1 -57.60(10)
C23 Si4 N6 Mg1 63.42(10)
C22 Si4 N6 Mg1 -177.13(9)
C9 N1 C1 C2 164.14(15)
C8 N1 C1 C2 -75.93(17)
Mg2 N1 C1 C2 44.28(16)
C3 N2 C2 C1 155.76(15)
C10 N2 C2 C1 -82.86(17)
Mg2 N2 C2 C1 37.62(17)
N1 C1 C2 N2 -55.97(19)
C10 N2 C3 C4 82.85(17)
C2 N2 C3 C4 -156.40(14)
Mg2 N2 C3 C4 -37.15(15)
C11 N3 C4 C3 -164.43(15)
C5 N3 C4 C3 73.35(19)
Mg2 N3 C4 C3 -47.66(16)
N2 C3 C4 N3 59.82(19)
C11 N3 C5 C6 130.70(16)
C4 N3 C5 C6 -107.72(17)
Mg2 N3 C5 C6 11.00(18)
C12 N4 C6 C5 -69.95(17)
C7 N4 C6 C5 170.26(14)
Mg2 N4 C6 C5 54.29(15)
N3 C5 C6 N4 -45.7(2)
C6 N4 C7 C8 -75.38(18)
C12 N4 C7 C8 162.71(14)
Mg2 N4 C7 C8 37.86(16)
C1 N1 C8 C7 158.22(15)
C9 N1 C8 C7 -81.78(18)
Mg2 N1 C8 C7 37.28(17)
N4 C7 C8 N1 -52.1(2)
